data_4310476
loop_
_publ_author_name
'Christopher A. Dodds'
'Alan R. Kennedy'
'John Reglinski'
'Mark D. Spicer'

_publ_section_title
;
 Pushing the Frontiers of Hard and Soft Scorpionate Chemistry
;
_journal_name_full 'Inorganic Chemistry'
_journal_page_first 394
_journal_page_last 395
_journal_paper_doi 10.1021/ic035167i
_journal_volume 43
_journal_year 2004
_chemical_compound_source 'synthesis as described'
_chemical_formula_moiety 'C24 H32 B2 N12 S6 Te1'
_chemical_formula_sum 'C26 H34 B2 Cl6 N12 S6 Te'
_chemical_formula_weight 1068.93
_chemical_name_common Te(Tm)2
_chemical_name_systematic
;
 ?
;
_space_group_IT_number 14
_symmetry_cell_setting monoclinic
_symmetry_Int_Tables_number 14
_symmetry_space_group_name_Hall '-P 2yab'
_symmetry_space_group_name_H-M 'P 1 21/a 1'
_atom_sites_solution_hydrogens geom
_atom_sites_solution_primary direct
_atom_sites_solution_secondary difmap
_audit_creation_date 2003-08-07T12:47:40-00:00
_audit_creation_method 'WinGX routine CIF_UPDATE'
_cell_angle_alpha 90
_cell_angle_beta 105.6840(10)
_cell_angle_gamma 90
_cell_formula_units_Z 4
_cell_length_a 15.1347(2)
_cell_length_b 19.4830(3)
_cell_length_c 15.2672(3)
_cell_measurement_reflns_used 14876
_cell_measurement_temperature 150(2)
_cell_measurement_theta_max 27.103
_cell_measurement_theta_min 3
_cell_measurement_wavelength 0.71073
_cell_volume 4334.21(12)
_computing_cell_refinement 'HKL Scalepack (Otwinowski & Minor 1997)'
_computing_data_collection 'Collect (Nonius BV, 1997-2000)'
_computing_data_reduction 'HKL Denzo and Scalepack (Otwinowski & Minor 1997)'
_computing_molecular_graphics 'Ortep-3 for Windows (Farrugia, 1997)'
_computing_publication_material 'WinGX publication routines (Farrugia, 1999)'
_computing_structure_refinement 'SHELXL-97 (Sheldrick, 1997)'
_computing_structure_solution 'SHELXS-97 (Sheldrick, 1997)'
_diffrn_ambient_temperature 150(2)
_diffrn_detector 'CCD plate'
_diffrn_measured_fraction_theta_full 0.998
_diffrn_measured_fraction_theta_max 0.998
_diffrn_measurement_device '95mm CCD camera on \k-goniostat'
_diffrn_measurement_device_type KappaCCD
_diffrn_measurement_method 'CCD; rotation images; thick slices'
_diffrn_orient_matrix_type 'by Nonius Collect from scalepack cell'
_diffrn_orient_matrix_UB_11 0.0489773
_diffrn_orient_matrix_UB_12 0.0107306
_diffrn_orient_matrix_UB_13 -0.0306689
_diffrn_orient_matrix_UB_21 -0.0286564
_diffrn_orient_matrix_UB_22 -0.0328225
_diffrn_orient_matrix_UB_23 -0.0499674
_diffrn_orient_matrix_UB_31 -0.0386041
_diffrn_orient_matrix_UB_32 0.0379787
_diffrn_orient_matrix_UB_33 -0.0345182
_diffrn_radiation_monochromator graphite
_diffrn_radiation_probe x-ray
_diffrn_radiation_type MoK\a
_diffrn_radiation_wavelength 0.71073
_diffrn_reflns_av_R_equivalents 0.0628
_diffrn_reflns_av_unetI/netI 0.0525
_diffrn_reflns_limit_h_max 19
_diffrn_reflns_limit_h_min -17
_diffrn_reflns_limit_k_max 24
_diffrn_reflns_limit_k_min -24
_diffrn_reflns_limit_l_max 19
_diffrn_reflns_limit_l_min -19
_diffrn_reflns_number 32215
_diffrn_reflns_theta_full 27.11
_diffrn_reflns_theta_max 27.11
_diffrn_reflns_theta_min 3.05
_diffrn_source 'Enraf Nonius FR590'
_exptl_absorpt_coefficient_mu 1.383
_exptl_absorpt_correction_type none
_exptl_crystal_colour yellow
_exptl_crystal_density_diffrn 1.638
_exptl_crystal_density_method 'not measured'
_exptl_crystal_description prism
_exptl_crystal_F_000 2136
_exptl_crystal_size_max 0.3
_exptl_crystal_size_mid 0.1
_exptl_crystal_size_min 0.08
_refine_diff_density_max 1.079
_refine_diff_density_min -1.036
_refine_diff_density_rms 0.094
_refine_ls_extinction_method none
_refine_ls_goodness_of_fit_ref 1.025
_refine_ls_hydrogen_treatment mixed
_refine_ls_matrix_type full
_refine_ls_number_parameters 476
_refine_ls_number_reflns 9553
_refine_ls_number_restraints 0
_refine_ls_restrained_S_all 1.025
_refine_ls_R_factor_all 0.0665
_refine_ls_R_factor_gt 0.0429
_refine_ls_shift/su_max 0.021
_refine_ls_shift/su_mean 0
_refine_ls_structure_factor_coef Fsqd
_refine_ls_weighting_details 'calc w=1/[\s^2^(Fo^2^)+(0.0319P)^2^+8.5439P] where P=(Fo^2^+2Fc^2^)/3'
_refine_ls_weighting_scheme calc
_refine_ls_wR_factor_gt 0.0871
_refine_ls_wR_factor_ref 0.0952
_reflns_number_gt 7333
_reflns_number_total 9553
_reflns_threshold_expression >2sigma(I)
_cod_data_source_file ic035167isi20031008_095828.cif
_cod_data_source_block '[Te(Tm)2].2CHCl3'
_cod_database_code 4310476

loop_
_symmetry_equiv_pos_as_xyz
'x, y, z'
'-x+1/2, y+1/2, -z'
'-x, -y, -z'
'x-1/2, -y-1/2, z'

loop_
_atom_site_label
_atom_site_type_symbol
_atom_site_fract_x
_atom_site_fract_y
_atom_site_fract_z
_atom_site_U_iso_or_equiv
_atom_site_adp_type
_atom_site_occupancy
_atom_site_symmetry_multiplicity
_atom_site_calc_flag
_atom_site_refinement_flags
_atom_site_disorder_assembly
_atom_site_disorder_group
C12 C 0.0904(3) 0.1513(3) 0.6922(3) 0.0484(12) Uani 1 1 d . . .
H12A H 0.1127 0.1987 0.6996 0.073 Uiso 1 1 calc R . .
H12B H 0.1328 0.1218 0.7363 0.073 Uiso 1 1 calc R . .
H12C H 0.0294 0.149 0.7027 0.073 Uiso 1 1 calc R . .
C17 C 0.3329(2) 0.05305(19) 0.0316(2) 0.0253(8) Uani 1 1 d . . .
C18 C 0.4534(2) 0.1032(2) 0.0031(3) 0.0317(9) Uani 1 1 d . . .
H18 H 0.4897 0.1314 -0.0242 0.038 Uiso 1 1 calc R . .
C19 C 0.4853(3) 0.0611(2) 0.0740(3) 0.0343(9) Uani 1 1 d . . .
H19 H 0.5478 0.054 0.1061 0.041 Uiso 1 1 calc R . .
C20 C 0.4144(3) -0.0165(2) 0.1676(3) 0.0404(10) Uani 1 1 d . . .
H20A H 0.4405 0.0077 0.225 0.061 Uiso 1 1 calc R . .
H20B H 0.4531 -0.0561 0.1634 0.061 Uiso 1 1 calc R . .
H20C H 0.3524 -0.0324 0.1653 0.061 Uiso 1 1 calc R . .
C23 C 0.3886(3) 0.1767(3) -0.2981(3) 0.0507(12) Uani 1 1 d . . .
H23 H 0.4134 0.2037 -0.3376 0.061 Uiso 1 1 calc R . .
C24 C 0.3770(3) 0.0651(3) -0.3828(3) 0.0518(13) Uani 1 1 d . . .
H24A H 0.3482 0.0203 -0.3799 0.078 Uiso 1 1 calc R . .
H24B H 0.4422 0.0586 -0.3783 0.078 Uiso 1 1 calc R . .
H24C H 0.347 0.0875 -0.4406 0.078 Uiso 1 1 calc R . .
C25 C -0.0250(3) 0.3532(2) 0.3374(3) 0.0344(9) Uani 1 1 d . . .
H25 H -0.0108 0.3078 0.3686 0.041 Uiso 1 1 calc R . .
C26 C 0.2033(4) 0.3563(3) 0.6293(4) 0.0703(17) Uani 1 1 d . . .
H26 H 0.1632 0.3205 0.5914 0.084 Uiso 1 1 calc R . .
N9 N 0.35851(19) 0.09867(16) -0.0236(2) 0.0261(7) Uani 1 1 d . . .
N10 N 0.4104(2) 0.03001(16) 0.0914(2) 0.0293(7) Uani 1 1 d . . .
S5 S 0.22349(7) 0.02551(5) 0.02538(6) 0.0290(2) Uani 1 1 d . . .
Cl1 Cl -0.06590(9) 0.40902(7) 0.40751(8) 0.0579(3) Uani 1 1 d . . .
Cl2 Cl 0.07588(7) 0.38667(6) 0.31742(8) 0.0459(3) Uani 1 1 d . . .
Cl3 Cl -0.10982(7) 0.34155(6) 0.23368(7) 0.0400(2) Uani 1 1 d . . .
Cl4 Cl 0.20722(14) 0.34108(10) 0.74458(13) 0.0985(6) Uani 1 1 d . . .
Cl5 Cl 0.31273(13) 0.34897(11) 0.61284(14) 0.1001(6) Uani 1 1 d . . .
Cl6 Cl 0.15363(15) 0.43553(9) 0.59733(15) 0.1213(8) Uani 1 1 d . . .
H1A H -0.025 0.1867 0.3317 0.013(8) Uiso 1 1 d . . .
H2A H 0.2279 0.1178 -0.1189 0.014(8) Uiso 1 1 d . . .
C1 C 0.0715(2) 0.05447(18) 0.2443(2) 0.0239(7) Uani 1 1 d . . .
C2 C -0.0677(2) 0.0619(2) 0.2633(3) 0.0307(8) Uani 1 1 d . . .
H2 H -0.1182 0.0768 0.2843 0.037 Uiso 1 1 calc R . .
C3 C -0.0691(3) 0.0099(2) 0.2049(3) 0.0317(9) Uani 1 1 d . . .
H3 H -0.1203 -0.0181 0.1766 0.038 Uiso 1 1 calc R . .
C4 C 0.0476(3) -0.0452(2) 0.1369(3) 0.0385(10) Uani 1 1 d . . .
H4A H 0.0508 -0.0233 0.08 0.058 Uiso 1 1 calc R . .
H4B H 0.0036 -0.0832 0.1232 0.058 Uiso 1 1 calc R . .
H4C H 0.1083 -0.0629 0.1691 0.058 Uiso 1 1 calc R . .
C5 C 0.1383(2) 0.22661(18) 0.2746(2) 0.0242(8) Uani 1 1 d . . .
C6 C 0.2040(3) 0.2056(2) 0.4196(3) 0.0331(9) Uani 1 1 d . . .
H6 H 0.214 0.189 0.48 0.04 Uiso 1 1 calc R . .
C7 C 0.2628(3) 0.2446(2) 0.3884(3) 0.0382(10) Uani 1 1 d . . .
H7 H 0.3216 0.2601 0.4224 0.046 Uiso 1 1 calc R . .
C8 C 0.2587(3) 0.3004(2) 0.2388(3) 0.0418(11) Uani 1 1 d . . .
H8A H 0.2501 0.2775 0.1799 0.063 Uiso 1 1 calc R . .
H8B H 0.3244 0.3079 0.2666 0.063 Uiso 1 1 calc R . .
H8C H 0.2268 0.3447 0.2297 0.063 Uiso 1 1 calc R . .
C9 C 0.0491(2) 0.1655(2) 0.5243(2) 0.0289(8) Uani 1 1 d . . .
C10 C 0.1006(3) 0.0658(2) 0.4858(3) 0.0382(10) Uani 1 1 d . . .
H10 H 0.1157 0.0299 0.4504 0.046 Uiso 1 1 calc R . .
C11 C 0.1173(3) 0.0664(2) 0.5766(3) 0.0417(10) Uani 1 1 d . . .
H11 H 0.146 0.0309 0.6171 0.05 Uiso 1 1 calc R . .
C13 C 0.2150(2) 0.24642(19) -0.0481(2) 0.0264(8) Uani 1 1 d . . .
C14 C 0.3646(3) 0.2597(2) -0.0295(3) 0.0324(9) Uani 1 1 d . . .
H14 H 0.4263 0.251 -0.0299 0.039 Uiso 1 1 calc R . .
C15 C 0.3341(3) 0.3162(2) 0.0036(3) 0.0358(9) Uani 1 1 d . . .
H15 H 0.3701 0.3546 0.0303 0.043 Uiso 1 1 calc R . .
C16 C 0.1811(3) 0.3572(2) 0.0183(3) 0.0429(11) Uani 1 1 d . . .
H16A H 0.1408 0.3785 -0.0361 0.064 Uiso 1 1 calc R . .
H16B H 0.218 0.3927 0.057 0.064 Uiso 1 1 calc R . .
H16C H 0.1437 0.3334 0.0522 0.064 Uiso 1 1 calc R . .
C21 C 0.3330(2) 0.0871(2) -0.2375(2) 0.0293(8) Uani 1 1 d . . .
C22 C 0.3679(3) 0.1984(2) -0.2225(3) 0.0421(10) Uani 1 1 d . . .
H22 H 0.3755 0.2439 -0.1992 0.051 Uiso 1 1 calc R . .
B1 B 0.0397(3) 0.1539(2) 0.3540(3) 0.0254(9) Uiso 1 1 d . . .
B2 B 0.2933(3) 0.1416(2) -0.1009(3) 0.0264(9) Uiso 1 1 d . . .
N1 N 0.02001(19) 0.09028(15) 0.28793(19) 0.0245(6) Uani 1 1 d . . .
N2 N 0.0179(2) 0.00519(15) 0.1941(2) 0.0269(7) Uani 1 1 d . . .
N3 N 0.12656(19) 0.19411(16) 0.34828(19) 0.0255(7) Uani 1 1 d . . .
N4 N 0.2215(2) 0.25758(16) 0.2983(2) 0.0302(7) Uani 1 1 d . . .
N5 N 0.0574(2) 0.12712(16) 0.4525(2) 0.0292(7) Uani 1 1 d . . .
N6 N 0.0851(2) 0.12785(18) 0.6003(2) 0.0348(8) Uani 1 1 d . . .
N7 N 0.2904(2) 0.21607(16) -0.0632(2) 0.0277(7) Uani 1 1 d . . .
N8 N 0.2415(2) 0.30815(16) -0.0085(2) 0.0315(7) Uani 1 1 d . . .
N11 N 0.3336(2) 0.14318(16) -0.1843(2) 0.0291(7) Uani 1 1 d . . .
N12 N 0.3672(2) 0.10788(19) -0.3075(2) 0.0391(8) Uani 1 1 d . . .
S1 S 0.18474(6) 0.06910(5) 0.24607(6) 0.02527(19) Uani 1 1 d . . .
S2 S 0.06310(6) 0.22752(5) 0.16757(6) 0.0275(2) Uani 1 1 d . . .
S3 S 0.00613(7) 0.24617(6) 0.52323(7) 0.0369(2) Uani 1 1 d . . .
S4 S 0.10552(6) 0.21458(6) -0.06948(7) 0.0314(2) Uani 1 1 d . . .
S6 S 0.29723(7) 0.00648(5) -0.22169(6) 0.0303(2) Uani 1 1 d . . .
Te1 Te 0.148233(15) 0.131509(12) 0.091066(15) 0.02272(7) Uani 1 1 d . . .

loop_
_atom_site_aniso_label
_atom_site_aniso_U_11
_atom_site_aniso_U_22
_atom_site_aniso_U_33
_atom_site_aniso_U_23
_atom_site_aniso_U_13
_atom_site_aniso_U_12
C12 0.058(3) 0.061(3) 0.023(2) 0.008(2) 0.005(2) -0.001(2)
C17 0.030(2) 0.0273(19) 0.0204(17) -0.0030(15) 0.0094(15) 0.0013(16)
C18 0.0203(19) 0.040(2) 0.034(2) -0.0024(18) 0.0066(16) -0.0003(17)
C19 0.027(2) 0.042(2) 0.032(2) -0.0039(18) 0.0030(17) 0.0033(18)
C20 0.055(3) 0.037(2) 0.025(2) 0.0019(18) 0.0027(19) 0.002(2)
C23 0.061(3) 0.052(3) 0.051(3) 0.018(2) 0.035(2) 0.004(2)
C24 0.069(3) 0.060(3) 0.039(3) 0.011(2) 0.036(2) 0.019(3)
C25 0.032(2) 0.032(2) 0.039(2) 0.0032(17) 0.0089(18) 0.0043(17)
C26 0.063(4) 0.046(3) 0.085(4) -0.009(3) -0.008(3) 0.008(3)
N9 0.0198(15) 0.0337(17) 0.0252(16) 0.0003(13) 0.0071(12) 0.0005(13)
N10 0.0328(18) 0.0310(17) 0.0227(16) -0.0024(13) 0.0050(13) 0.0060(14)
S5 0.0324(5) 0.0294(5) 0.0281(5) -0.0038(4) 0.0132(4) -0.0048(4)
Cl1 0.0611(8) 0.0703(9) 0.0506(7) -0.0122(6) 0.0290(6) 0.0068(7)
Cl2 0.0329(6) 0.0445(6) 0.0625(7) -0.0125(5) 0.0167(5) -0.0039(5)
Cl3 0.0351(5) 0.0420(6) 0.0412(6) 0.0031(5) 0.0078(4) -0.0034(5)
Cl4 0.1091(14) 0.1012(13) 0.0849(12) -0.0103(10) 0.0256(10) 0.0317(11)
Cl5 0.0853(12) 0.1160(15) 0.0966(13) 0.0239(12) 0.0207(10) 0.0094(11)
Cl6 0.1295(17) 0.0639(10) 0.1319(17) -0.0020(11) -0.0309(13) 0.0296(11)
C1 0.0230(18) 0.0261(19) 0.0223(17) 0.0029(15) 0.0057(14) -0.0031(15)
C2 0.0198(19) 0.037(2) 0.035(2) 0.0035(17) 0.0068(16) -0.0032(16)
C3 0.025(2) 0.035(2) 0.033(2) 0.0039(17) 0.0035(16) -0.0083(17)
C4 0.045(2) 0.031(2) 0.041(2) -0.0079(18) 0.0135(19) -0.0075(19)
C5 0.0215(18) 0.0214(18) 0.0283(19) -0.0004(15) 0.0041(15) 0.0012(15)
C6 0.026(2) 0.040(2) 0.029(2) -0.0065(17) -0.0006(16) 0.0022(18)
C7 0.024(2) 0.041(2) 0.045(2) -0.011(2) 0.0006(18) -0.0031(18)
C8 0.031(2) 0.030(2) 0.064(3) 0.009(2) 0.013(2) -0.0051(18)
C9 0.0255(19) 0.040(2) 0.0188(17) 0.0063(16) 0.0025(14) 0.0007(17)
C10 0.044(2) 0.033(2) 0.034(2) 0.0062(18) 0.0040(18) 0.0067(19)
C11 0.049(3) 0.040(2) 0.031(2) 0.0123(19) 0.0014(19) 0.006(2)
C13 0.0228(19) 0.033(2) 0.0233(18) 0.0115(16) 0.0063(15) 0.0047(16)
C14 0.0204(19) 0.037(2) 0.039(2) 0.0016(18) 0.0076(16) -0.0020(17)
C15 0.027(2) 0.033(2) 0.048(2) 0.0018(19) 0.0099(18) -0.0041(18)
C16 0.039(2) 0.032(2) 0.065(3) 0.011(2) 0.026(2) 0.0088(19)
C21 0.0246(19) 0.040(2) 0.0248(19) 0.0116(17) 0.0096(15) 0.0085(17)
C22 0.048(3) 0.042(2) 0.042(2) 0.007(2) 0.023(2) -0.004(2)
N1 0.0222(15) 0.0270(16) 0.0230(15) 0.0041(13) 0.0040(12) -0.0041(13)
N2 0.0282(17) 0.0265(16) 0.0241(15) -0.0003(13) 0.0038(13) -0.0067(13)
N3 0.0213(15) 0.0292(16) 0.0232(15) -0.0052(13) 0.0014(12) -0.0008(13)
N4 0.0222(16) 0.0261(17) 0.0404(19) -0.0024(14) 0.0051(14) -0.0013(13)
N5 0.0289(17) 0.0347(18) 0.0221(15) 0.0043(14) 0.0034(12) 0.0026(14)
N6 0.0361(19) 0.044(2) 0.0214(16) 0.0075(15) 0.0024(13) -0.0003(16)
N7 0.0212(16) 0.0339(17) 0.0280(16) 0.0048(14) 0.0065(13) 0.0003(14)
N8 0.0287(17) 0.0284(17) 0.0405(19) 0.0065(15) 0.0144(14) 0.0024(14)
N11 0.0262(17) 0.0355(18) 0.0277(16) 0.0062(14) 0.0113(13) 0.0000(14)
N12 0.047(2) 0.045(2) 0.0335(19) 0.0113(16) 0.0256(16) 0.0108(17)
S1 0.0213(4) 0.0294(5) 0.0246(4) 0.0021(4) 0.0054(4) 0.0004(4)
S2 0.0254(5) 0.0287(5) 0.0272(5) 0.0040(4) 0.0052(4) 0.0035(4)
S3 0.0402(6) 0.0452(6) 0.0247(5) 0.0017(4) 0.0078(4) 0.0134(5)
S4 0.0185(5) 0.0437(6) 0.0323(5) 0.0076(4) 0.0075(4) 0.0003(4)
S6 0.0279(5) 0.0362(5) 0.0279(5) 0.0046(4) 0.0093(4) 0.0064(4)
Te1 0.01982(12) 0.02663(12) 0.02148(11) 0.00161(10) 0.00522(8) -0.00275(10)

loop_
_atom_type_symbol
_atom_type_description
_atom_type_scat_dispersion_real
_atom_type_scat_dispersion_imag
_atom_type_scat_source
C C 0.0033 0.0016 'International Tables Vol C Tables 4.2.6.8 and 6.1.1.4'
H H 0 0 'International Tables Vol C Tables 4.2.6.8 and 6.1.1.4'
B B 0.0013 0.0007 'International Tables Vol C Tables 4.2.6.8 and 6.1.1.4'
N N 0.0061 0.0033 'International Tables Vol C Tables 4.2.6.8 and 6.1.1.4'
S S 0.1246 0.1234 'International Tables Vol C Tables 4.2.6.8 and 6.1.1.4'
Te Te -0.5308 1.6751 'International Tables Vol C Tables 4.2.6.8 and 6.1.1.4'
Cl Cl 0.1484 0.1585 'International Tables Vol C Tables 4.2.6.8 and 6.1.1.4'

loop_
_geom_angle_atom_site_label_1
_geom_angle_atom_site_label_2
_geom_angle_atom_site_label_3
_geom_angle
_geom_angle_site_symmetry_1
_geom_angle_site_symmetry_3
_geom_angle_publ_flag
N9 C17 N10 107.2(3) . . ?
N9 C17 S5 127.3(3) . . ?
N10 C17 S5 125.5(3) . . ?
C19 C18 N9 108.5(4) . . ?
C18 C19 N10 106.9(3) . . ?
C22 C23 N12 107.1(4) . . ?
Cl1 C25 Cl2 110.0(2) . . ?
Cl1 C25 Cl3 109.7(2) . . ?
Cl2 C25 Cl3 110.3(2) . . ?
Cl6 C26 Cl5 112.9(4) . . ?
Cl6 C26 Cl4 109.0(3) . . ?
Cl5 C26 Cl4 110.5(3) . . ?
C17 N9 C18 108.0(3) . . ?
C17 N9 B2 126.5(3) . . ?
C18 N9 B2 125.5(3) . . ?
C17 N10 C19 109.5(3) . . ?
C17 N10 C20 125.7(3) . . ?
C19 N10 C20 124.6(3) . . ?
C17 S5 Te1 103.85(12) . . ?
N1 C1 N2 108.0(3) . . ?
N1 C1 S1 127.6(3) . . ?
N2 C1 S1 124.4(3) . . ?
C3 C2 N1 108.8(3) . . ?
C2 C3 N2 106.5(3) . . ?
N3 C5 N4 108.1(3) . . ?
N3 C5 S2 126.7(3) . . ?
N4 C5 S2 125.2(3) . . ?
C7 C6 N3 108.2(4) . . ?
C6 C7 N4 107.0(3) . . ?
N6 C9 N5 106.7(3) . . ?
N6 C9 S3 125.0(3) . . ?
N5 C9 S3 128.2(3) . . ?
C11 C10 N5 108.1(4) . . ?
C10 C11 N6 107.3(4) . . ?
N8 C13 N7 107.5(3) . . ?
N8 C13 S4 124.0(3) . . ?
N7 C13 S4 128.5(3) . . ?
C15 C14 N7 108.4(3) . . ?
C14 C15 N8 107.3(4) . . ?
N11 C21 N12 106.6(3) . . ?
N11 C21 S6 127.5(3) . . ?
N12 C21 S6 125.9(3) . . ?
C23 C22 N11 108.4(4) . . ?
N5 B1 N3 107.3(3) . . ?
N5 B1 N1 108.1(3) . . ?
N3 B1 N1 112.2(3) . . ?
N11 B2 N9 108.8(3) . . ?
N11 B2 N7 109.9(3) . . ?
N9 B2 N7 107.0(3) . . ?
C1 N1 C2 107.3(3) . . ?
C1 N1 B1 133.5(3) . . ?
C2 N1 B1 119.2(3) . . ?
C1 N2 C3 109.5(3) . . ?
C1 N2 C4 125.5(3) . . ?
C3 N2 C4 125.1(3) . . ?
C5 N3 C6 107.9(3) . . ?
C5 N3 B1 126.1(3) . . ?
C6 N3 B1 125.9(3) . . ?
C5 N4 C7 108.9(3) . . ?
C5 N4 C8 125.3(3) . . ?
C7 N4 C8 125.7(3) . . ?
C9 N5 C10 108.3(3) . . ?
C9 N5 B1 124.7(3) . . ?
C10 N5 B1 125.9(3) . . ?
C9 N6 C11 109.6(3) . . ?
C9 N6 C12 124.0(4) . . ?
C11 N6 C12 126.4(3) . . ?
C13 N7 C14 107.6(3) . . ?
C13 N7 B2 125.0(3) . . ?
C14 N7 B2 127.0(3) . . ?
C13 N8 C15 109.3(3) . . ?
C13 N8 C16 125.0(3) . . ?
C15 N8 C16 125.7(4) . . ?
C21 N11 C22 108.3(3) . . ?
C21 N11 B2 122.2(3) . . ?
C22 N11 B2 129.3(3) . . ?
C21 N12 C23 109.5(4) . . ?
C21 N12 C24 125.8(4) . . ?
C23 N12 C24 124.6(4) . . ?
C1 S1 Te1 95.60(12) . . ?
C5 S2 Te1 97.65(12) . . ?
C13 S4 Te1 93.36(12) . . ?
S1 Te1 S5 88.44(3) . . ?
S1 Te1 S2 86.50(3) . . ?
S5 Te1 S2 173.27(3) . . ?
S1 Te1 S4 173.44(3) . . ?
S5 Te1 S4 97.80(3) . . ?
S2 Te1 S4 87.43(3) . . ?

loop_
_geom_bond_atom_site_label_1
_geom_bond_atom_site_label_2
_geom_bond_distance
_geom_bond_site_symmetry_2
_geom_bond_publ_flag
C12 N6 1.457(5) . ?
C17 N9 1.351(5) . ?
C17 N10 1.354(5) . ?
C17 S5 1.718(4) . ?
C18 C19 1.341(5) . ?
C18 N9 1.385(5) . ?
C19 N10 1.372(5) . ?
C20 N10 1.463(5) . ?
C23 C22 1.343(6) . ?
C23 N12 1.377(6) . ?
C24 N12 1.459(5) . ?
C25 Cl1 1.752(4) . ?
C25 Cl2 1.761(4) . ?
C25 Cl3 1.763(4) . ?
C26 Cl6 1.728(5) . ?
C26 Cl5 1.747(6) . ?
C26 Cl4 1.770(7) . ?
N9 B2 1.562(5) . ?
S5 Te1 2.6805(10) . ?
C1 N1 1.349(5) . ?
C1 N2 1.353(4) . ?
C1 S1 1.730(4) . ?
C2 C3 1.346(5) . ?
C2 N1 1.393(5) . ?
C3 N2 1.374(5) . ?
C4 N2 1.464(5) . ?
C5 N3 1.343(5) . ?
C5 N4 1.355(5) . ?
C5 S2 1.721(4) . ?
C6 C7 1.351(6) . ?
C6 N3 1.385(4) . ?
C7 N4 1.371(5) . ?
C8 N4 1.455(5) . ?
C9 N6 1.356(4) . ?
C9 N5 1.362(5) . ?
C9 S3 1.698(4) . ?
C10 C11 1.341(6) . ?
C10 N5 1.390(5) . ?
C11 N6 1.378(5) . ?
C13 N8 1.357(5) . ?
C13 N7 1.359(5) . ?
C13 S4 1.716(4) . ?
C14 C15 1.344(6) . ?
C14 N7 1.391(5) . ?
C15 N8 1.372(5) . ?
C16 N8 1.457(5) . ?
C21 N11 1.360(5) . ?
C21 N12 1.369(4) . ?
C21 S6 1.700(4) . ?
C22 N11 1.390(5) . ?
B1 N5 1.546(5) . ?
B1 N3 1.553(5) . ?
B1 N1 1.575(5) . ?
B2 N11 1.553(5) . ?
B2 N7 1.566(5) . ?
S1 Te1 2.5841(9) . ?
S2 Te1 2.7088(10) . ?
S4 Te1 2.8616(10) . ?
